data_2016517
loop_
_publ_author_name
'Wong, Jessica H.'
'Olmstead, Marilyn M.'
'Fettinger, James C.'
'Gervay-Hague, Jacquelyn'

_publ_section_title
;
 Vinyl sulfones
;
_journal_coeditor_code SK3201
_journal_issue 3
_journal_name_full 'Acta Crystallographica Section C'
_journal_page_first o132
_journal_page_last o136
_journal_paper_doi 10.1107/S0108270108002692
_journal_volume 64
_journal_year 2008
_chemical_formula_iupac 'C18 H27 O10 P S2'
_chemical_formula_moiety 'C18 H27 O10 P S2'
_chemical_formula_sum 'C18 H27 O10 P S2'
_chemical_formula_weight 498.49
_chemical_name_systematic
;
diisopropyl {[2-(7-methoxy-1,3-benzodioxol-5-
yl)ethenylsulfonyl]methylsulfonylmethyl}phosphonate
;
_space_group_IT_number 2
_symmetry_cell_setting triclinic
_symmetry_space_group_name_Hall '-P 1'
_symmetry_space_group_name_H-M 'P -1'
_atom_sites_solution_hydrogens geom
_atom_sites_solution_primary direct
_atom_sites_solution_secondary difmap
_audit_creation_method SHELXL-97
_cell_angle_alpha 86.929(3)
_cell_angle_beta 89.893(3)
_cell_angle_gamma 72.267(3)
_cell_formula_units_Z 4
_cell_length_a 9.8656(3)
_cell_length_b 15.1481(5)
_cell_length_c 15.9024(5)
_cell_measurement_reflns_used 8381
_cell_measurement_temperature 90(2)
_cell_measurement_theta_max 30.1
_cell_measurement_theta_min 2.5
_cell_volume 2260.11(13)
_computing_cell_refinement 'SAINT (Version 7.16b; Bruker, 2004)'
_computing_data_collection 'APEX2 (Bruker, 2006)'
_computing_data_reduction 'SAINT (Version 7.16b; Bruker, 2004)'
_computing_molecular_graphics 'SHELXTL (Version 5.1; Sheldrick, 2008)'
_computing_publication_material 'SHELXL97 (Sheldrick, 2008)'
_computing_structure_refinement 'SHELXL97 (Sheldrick, 2008)'
_computing_structure_solution 'SHELXS97 (Sheldrick, 2008)'
_diffrn_ambient_temperature 90(2)
_diffrn_detector_area_resol_mean 8.3
_diffrn_measured_fraction_theta_full 0.997
_diffrn_measured_fraction_theta_max 0.997
_diffrn_measurement_device_type 'Bruker SMART ApexII'
_diffrn_measurement_method \w
_diffrn_radiation_monochromator graphite
_diffrn_radiation_source 'fine-focus sealed tube'
_diffrn_radiation_type MoK\a
_diffrn_radiation_wavelength 0.71073
_diffrn_reflns_av_R_equivalents 0.0170
_diffrn_reflns_av_sigmaI/netI 0.0251
_diffrn_reflns_limit_h_max 13
_diffrn_reflns_limit_h_min -13
_diffrn_reflns_limit_k_max 21
_diffrn_reflns_limit_k_min -21
_diffrn_reflns_limit_l_max 22
_diffrn_reflns_limit_l_min -22
_diffrn_reflns_number 25647
_diffrn_reflns_theta_full 30.00
_diffrn_reflns_theta_max 30.00
_diffrn_reflns_theta_min 1.86
_exptl_absorpt_coefficient_mu 0.358
_exptl_absorpt_correction_T_max 0.976
_exptl_absorpt_correction_T_min 0.845
_exptl_absorpt_correction_type multi-scan
_exptl_absorpt_process_details '(SADABS; Sheldrick, 2006)'
_exptl_crystal_colour colorless
_exptl_crystal_density_diffrn 1.465
_exptl_crystal_density_method 'not measured'
_exptl_crystal_description rod
_exptl_crystal_F_000 1048
_exptl_crystal_size_max 0.49
_exptl_crystal_size_mid 0.08
_exptl_crystal_size_min 0.07
_refine_diff_density_max 0.499
_refine_diff_density_min -0.354
_refine_ls_extinction_method none
_refine_ls_goodness_of_fit_ref 1.030
_refine_ls_hydrogen_treatment refxyz
_refine_ls_matrix_type full
_refine_ls_number_parameters 623
_refine_ls_number_reflns 13151
_refine_ls_number_restraints 0
_refine_ls_restrained_S_all 1.030
_refine_ls_R_factor_all 0.0415
_refine_ls_R_factor_gt 0.0342
_refine_ls_shift/su_max 0.001
_refine_ls_shift/su_mean 0.000
_refine_ls_structure_factor_coef Fsqd
_refine_ls_weighting_details 'calc w=1/[\s^2^(Fo^2^)+(0.0470P)^2^+1.1703P] where P=(Fo^2^+2Fc^2^)/3'
_refine_ls_weighting_scheme calc
_refine_ls_wR_factor_gt 0.0888
_refine_ls_wR_factor_ref 0.0920
_reflns_number_gt 11227
_reflns_number_total 13151
_reflns_threshold_expression I>2\s(I)
_cod_data_source_file sk3201.cif
_cod_data_source_block II
_cod_original_cell_volume 2260.11(12)
_cod_database_code 2016517
_cod_database_fobs_code 2016517

loop_
_symmetry_equiv_pos_as_xyz
'x, y, z'
'-x, -y, -z'

loop_
_atom_site_type_symbol
_atom_site_label
_atom_site_fract_x
_atom_site_fract_y
_atom_site_fract_z
_atom_site_U_iso_or_equiv
_atom_site_adp_type
_atom_site_calc_flag
_atom_site_refinement_flags
_atom_site_occupancy
P P1 0.65255(4) 0.10258(2) 0.47019(2) 0.01360(7) Uani d . 1
S S1 0.62912(3) 0.32474(2) 0.670000(19) 0.01231(6) Uani d . 1
S S2 0.59986(3) 0.13154(2) 0.65576(2) 0.01348(7) Uani d . 1
C C1 0.45611(15) 0.38667(9) 1.03805(8) 0.0152(2) Uani d . 1
C C1A 0.56207(16) 0.40024(9) 1.08805(8) 0.0160(2) Uani d . 1
C C1B 0.21556(17) 0.38647(12) 1.02248(10) 0.0236(3) Uani d . 1
H H1B1 0.2013 0.4328 0.9753 0.031(5) Uiso calc R 1
H H1B2 0.1280 0.3983 1.0550 0.038(6) Uiso calc R 1
H H1B3 0.2396 0.3243 1.0008 0.037(6) Uiso calc R 1
O O1 0.32935(11) 0.39229(7) 1.07565(6) 0.0195(2) Uani d . 1
C C2 0.69185(19) 0.42878(12) 1.19243(9) 0.0250(3) Uani d . 1
H H2A 0.6815 0.4904 1.2144 0.041(6) Uiso calc R 1
H H2B 0.7388 0.3805 1.2365 0.029(5) Uiso calc R 1
O O2 0.55400(12) 0.42121(8) 1.17103(6) 0.0219(2) Uani d . 1
C C3 0.72719(15) 0.38276(9) 0.97283(8) 0.0150(2) Uani d . 1
H H3 0.8173 0.3824 0.9515 0.024(5) Uiso calc R 1
C C3A 0.69322(15) 0.39773(9) 1.05607(8) 0.0157(2) Uani d . 1
O O3 0.77609(12) 0.41689(8) 1.11737(6) 0.0230(2) Uani d . 1
C C4 0.62138(14) 0.36800(9) 0.92108(8) 0.0128(2) Uani d . 1
O O4 0.74259(10) 0.36562(7) 0.65794(6) 0.01669(19) Uani d . 1
C C5 0.48751(14) 0.36971(9) 0.95340(8) 0.0143(2) Uani d . 1
H H5 0.4179 0.3592 0.9174 0.012(4) Uiso calc R 1
O O5 0.50574(10) 0.35581(7) 0.61487(6) 0.01783(19) Uani d . 1
C C6 0.65474(14) 0.35408(9) 0.83223(8) 0.0132(2) Uani d . 1
H H6 0.7430 0.3609 0.8141 0.024(5) Uiso calc R 1
O O6 0.48411(11) 0.16621(7) 0.71262(6) 0.0185(2) Uani d . 1
C C7 0.57439(14) 0.33279(9) 0.77386(8) 0.0140(2) Uani d . 1
H H7 0.4874 0.3221 0.7892 0.026(5) Uiso calc R 1
O O7 0.69319(12) 0.03822(7) 0.66989(7) 0.0208(2) Uani d . 1
C C8 0.71192(14) 0.20422(9) 0.65489(8) 0.0146(2) Uani d . 1
H H8A 0.7612 0.1989 0.6003 0.032(5) Uiso calc R 1
H H8B 0.7857 0.1795 0.6994 0.022(5) Uiso calc R 1
O O8 0.54777(11) 0.13553(7) 0.39322(6) 0.0189(2) Uani d . 1
C C9 0.52568(14) 0.14409(9) 0.55293(8) 0.0145(2) Uani d . 1
H H9A 0.4750 0.2106 0.5399 0.026(5) Uiso calc R 1
H H9B 0.4542 0.1103 0.5523 0.035(6) Uiso calc R 1
O O9 0.69009(10) -0.00627(7) 0.47599(6) 0.01584(19) Uani d . 1
C C10 0.60148(16) 0.13119(10) 0.30599(8) 0.0183(3) Uani d . 1
H H10 0.6990 0.0855 0.3052 0.029(5) Uiso calc R 1
O O10 0.77637(11) 0.13750(7) 0.47310(6) 0.0193(2) Uani d . 1
C C11 0.6089(3) 0.22586(13) 0.27908(12) 0.0454(6) Uani d . 1
H H11A 0.5148 0.2715 0.2843 0.075(9) Uiso calc R 1
H H11B 0.6389 0.2263 0.2203 0.042(6) Uiso calc R 1
H H11C 0.6777 0.2417 0.3150 0.086(11) Uiso calc R 1
C C12 0.5027(3) 0.0984(2) 0.25415(12) 0.0612(8) Uani d . 1
H H12A 0.5012 0.0372 0.2767 0.076(10) Uiso calc R 1
H H12B 0.5351 0.0940 0.1958 0.054(7) Uiso calc R 1
H H12C 0.4066 0.1425 0.2558 0.085(11) Uiso calc R 1
C C13 0.83487(14) -0.06819(10) 0.49824(9) 0.0181(3) Uani d . 1
H H13 0.8900 -0.0327 0.5271 0.019(4) Uiso calc R 1
C C14 0.81785(17) -0.14531(10) 0.55724(10) 0.0228(3) Uani d . 1
H H14A 0.7603 -0.1186 0.6053 0.034(6) Uiso calc R 1
H H14B 0.9118 -0.1845 0.5775 0.031(5) Uiso calc R 1
H H14C 0.7704 -0.1828 0.5273 0.032(5) Uiso calc R 1
C C15 0.90642(18) -0.10274(14) 0.41712(11) 0.0328(4) Uani d . 1
H H15A 0.8478 -0.1328 0.3867 0.034(6) Uiso calc R 1
H H15B 1.0001 -0.1476 0.4298 0.050(7) Uiso calc R 1
H H15C 0.9178 -0.0503 0.3822 0.030(5) Uiso calc R 1
P P21 0.84887(4) 0.89444(2) -0.01877(2) 0.01329(7) Uani d . 1
S S21 0.87260(3) 0.67349(2) 0.203910(19) 0.01180(6) Uani d . 1
S S22 0.90315(3) 0.86631(2) 0.16972(2) 0.01342(7) Uani d . 1
O O21 1.16970(11) 0.58996(8) 0.61561(6) 0.0213(2) Uani d . 1
O O22 0.93511(12) 0.57667(7) 0.71458(6) 0.0207(2) Uani d . 1
O O23 0.70836(11) 0.59387(8) 0.66088(6) 0.0210(2) Uani d . 1
O O24 0.75916(10) 0.63298(7) 0.19439(6) 0.01615(19) Uani d . 1
O O25 0.99720(10) 0.64304(7) 0.15231(6) 0.01645(19) Uani d . 1
O O26 1.01940(11) 0.83121(7) 0.22947(6) 0.0188(2) Uani d . 1
O O27 0.81100(12) 0.95983(7) 0.17469(7) 0.0210(2) Uani d . 1
O O28 0.95287(11) 0.86026(7) -0.09272(6) 0.0184(2) Uani d . 1
O O29 0.81183(10) 1.00328(7) -0.02489(6) 0.01557(18) Uani d . 1
O O30 0.72443(11) 0.86023(7) -0.01101(6) 0.0185(2) Uani d . 1
C C21 1.04116(15) 0.60162(9) 0.57723(8) 0.0153(2) Uani d . 1
C C21A 0.93154(15) 0.59304(9) 0.62872(8) 0.0156(2) Uani d . 1
C C21B 1.28095(17) 0.60337(12) 0.56322(10) 0.0245(3) Uani d . 1
H H21A 1.2528 0.6675 0.5394 0.030(5) Uiso calc R 1
H H21B 1.2977 0.5606 0.5175 0.029(5) Uiso calc R 1
H H21C 1.3684 0.5912 0.5970 0.041(6) Uiso calc R 1
C C22 0.80079(17) 0.55976(11) 0.73296(9) 0.0237(3) Uani d . 1
H H22A 0.8159 0.4925 0.7440 0.022(5) Uiso calc R 1
H H22B 0.7580 0.5924 0.7834 0.037(6) Uiso calc R 1
C C23 0.76504(14) 0.61748(9) 0.51182(8) 0.0149(2) Uani d . 1
H H23 0.6734 0.6216 0.4903 0.016(4) Uiso calc R 1
C C23A 0.79757(15) 0.60222(9) 0.59673(8) 0.0152(2) Uani d . 1
C C24 0.87513(14) 0.62661(9) 0.45857(8) 0.0127(2) Uani d . 1
C C25 1.01130(14) 0.61896(9) 0.49098(8) 0.0140(2) Uani d . 1
H H25 1.0835 0.6256 0.4538 0.015(4) Uiso calc R 1
C C26 0.84344(14) 0.64110(9) 0.36828(8) 0.0129(2) Uani d . 1
H H26 0.7565 0.6332 0.3499 0.028(5) Uiso calc R 1
C C27 0.92482(14) 0.66438(9) 0.30883(8) 0.0134(2) Uani d . 1
H H27 1.0107 0.6758 0.3241 0.028(5) Uiso calc R 1
C C28 0.79034(14) 0.79434(9) 0.17743(8) 0.0143(2) Uani d . 1
H H28A 0.7396 0.8001 0.1228 0.026(5) Uiso calc R 1
H H28B 0.7177 0.8191 0.2203 0.029(5) Uiso calc R 1
C C29 0.97641(14) 0.85330(9) 0.06772(8) 0.0144(2) Uani d . 1
H H29A 1.0270 0.7867 0.0615 0.024(5) Uiso calc R 1
H H29B 1.0479 0.8871 0.0630 0.037(6) Uiso calc R 1
C C30 0.89854(16) 0.86548(10) -0.18037(8) 0.0183(3) Uani d . 1
H H30 0.8022 0.9126 -0.1859 0.020(4) Uiso calc R 1
C C31 0.8875(3) 0.77142(13) -0.19814(12) 0.0435(5) Uani d . 1
H H31A 0.8160 0.7572 -0.1615 0.084(10) Uiso calc R 1
H H31B 0.9799 0.7244 -0.1874 0.054(7) Uiso calc R 1
H H31C 0.8592 0.7713 -0.2572 0.056(7) Uiso calc R 1
C C32 1.0005(3) 0.8958(2) -0.23556(11) 0.0503(6) Uani d . 1
H H32A 1.0030 0.9571 -0.2202 0.059(8) Uiso calc R 1
H H32B 0.9697 0.8992 -0.2945 0.046(7) Uiso calc R 1
H H32C 1.0957 0.8510 -0.2282 0.078(10) Uiso calc R 1
C C33 0.66698(14) 1.06512(10) -0.00853(9) 0.0173(3) Uani d . 1
H H33 0.6120 1.0294 0.0238 0.022(5) Uiso calc R 1
C C34 0.68405(17) 1.14179(10) 0.04343(10) 0.0215(3) Uani d . 1
H H34A 0.7421 1.1146 0.0937 0.030(5) Uiso calc R 1
H H34B 0.5902 1.1806 0.0604 0.027(5) Uiso calc R 1
H H34C 0.7310 1.1799 0.0099 0.033(5) Uiso calc R 1
C C35 0.59535(18) 1.10003(13) -0.09271(11) 0.0293(3) Uani d . 1
H H35A 0.5849 1.0476 -0.1228 0.032(5) Uiso calc R 1
H H35B 0.6533 1.1309 -0.1259 0.038(6) Uiso calc R 1
H H35C 0.5012 1.1443 -0.0841 0.037(6) Uiso calc R 1

loop_
_atom_site_aniso_label
_atom_site_aniso_U_11
_atom_site_aniso_U_22
_atom_site_aniso_U_33
_atom_site_aniso_U_12
_atom_site_aniso_U_13
_atom_site_aniso_U_23
P1 0.01522(16) 0.01506(15) 0.01169(15) -0.00611(12) 0.00153(11) -0.00241(12)
S1 0.01125(14) 0.01576(14) 0.01087(13) -0.00527(11) 0.00094(10) -0.00223(11)
S2 0.01464(14) 0.01453(14) 0.01182(14) -0.00497(11) 0.00171(11) -0.00260(11)
C1 0.0196(6) 0.0113(5) 0.0139(6) -0.0036(5) 0.0038(5) 0.0007(4)
C1A 0.0258(7) 0.0111(6) 0.0099(5) -0.0037(5) 0.0011(5) -0.0003(4)
C1B 0.0236(7) 0.0292(8) 0.0205(7) -0.0118(6) 0.0042(6) -0.0016(6)
O1 0.0220(5) 0.0248(5) 0.0132(4) -0.0093(4) 0.0063(4) -0.0024(4)
C2 0.0382(9) 0.0268(8) 0.0148(6) -0.0167(7) -0.0012(6) -0.0024(6)
O2 0.0325(6) 0.0230(5) 0.0102(4) -0.0079(4) 0.0015(4) -0.0028(4)
C3 0.0172(6) 0.0133(6) 0.0137(6) -0.0035(5) -0.0002(5) -0.0016(4)
C3A 0.0218(6) 0.0116(6) 0.0132(6) -0.0041(5) -0.0031(5) -0.0013(4)
O3 0.0255(5) 0.0310(6) 0.0141(5) -0.0101(5) -0.0031(4) -0.0054(4)
C4 0.0168(6) 0.0096(5) 0.0115(5) -0.0031(4) 0.0014(4) -0.0016(4)
O4 0.0160(5) 0.0229(5) 0.0147(4) -0.0111(4) 0.0016(3) -0.0018(4)
C5 0.0175(6) 0.0130(6) 0.0123(6) -0.0047(5) 0.0020(5) -0.0017(4)
O5 0.0147(5) 0.0222(5) 0.0160(5) -0.0050(4) -0.0035(4) 0.0002(4)
C6 0.0136(6) 0.0124(5) 0.0134(6) -0.0033(4) 0.0028(4) -0.0020(4)
O6 0.0184(5) 0.0237(5) 0.0158(5) -0.0094(4) 0.0066(4) -0.0052(4)
C7 0.0157(6) 0.0152(6) 0.0116(5) -0.0051(5) 0.0037(4) -0.0037(4)
O7 0.0253(5) 0.0152(5) 0.0190(5) -0.0020(4) -0.0010(4) -0.0006(4)
C8 0.0112(6) 0.0179(6) 0.0156(6) -0.0049(5) 0.0016(4) -0.0050(5)
O8 0.0199(5) 0.0240(5) 0.0117(4) -0.0050(4) 0.0011(4) -0.0006(4)
C9 0.0153(6) 0.0164(6) 0.0130(6) -0.0061(5) 0.0005(4) -0.0037(5)
O9 0.0141(4) 0.0146(4) 0.0189(5) -0.0039(4) -0.0002(4) -0.0038(4)
C10 0.0247(7) 0.0204(7) 0.0116(6) -0.0094(5) 0.0031(5) -0.0005(5)
O10 0.0196(5) 0.0227(5) 0.0190(5) -0.0113(4) 0.0045(4) -0.0041(4)
C11 0.0868(17) 0.0212(8) 0.0284(9) -0.0170(10) 0.0228(10) -0.0004(7)
C12 0.0697(17) 0.127(2) 0.0188(9) -0.0754(18) 0.0069(9) -0.0132(11)
C13 0.0124(6) 0.0201(6) 0.0198(6) -0.0014(5) -0.0008(5) -0.0044(5)
C14 0.0262(7) 0.0157(6) 0.0233(7) -0.0013(6) -0.0024(6) -0.0030(5)
C15 0.0231(8) 0.0405(10) 0.0279(8) 0.0011(7) 0.0089(6) -0.0059(7)
P21 0.01503(15) 0.01381(15) 0.01130(14) -0.00494(12) -0.00077(11) 0.00029(11)
S21 0.01100(13) 0.01500(14) 0.00989(13) -0.00484(11) 0.00037(10) 0.00008(10)
S22 0.01514(14) 0.01413(14) 0.01127(14) -0.00507(11) -0.00118(11) 0.00037(11)
O21 0.0218(5) 0.0299(6) 0.0142(5) -0.0116(4) -0.0052(4) 0.0017(4)
O22 0.0309(6) 0.0222(5) 0.0098(4) -0.0093(4) 0.0004(4) -0.0004(4)
O23 0.0226(5) 0.0253(5) 0.0130(5) -0.0047(4) 0.0054(4) 0.0024(4)
O24 0.0155(4) 0.0215(5) 0.0146(4) -0.0103(4) 0.0004(3) -0.0015(4)
O25 0.0137(4) 0.0206(5) 0.0146(4) -0.0044(4) 0.0039(3) -0.0016(4)
O26 0.0190(5) 0.0241(5) 0.0153(5) -0.0099(4) -0.0053(4) 0.0022(4)
O27 0.0264(5) 0.0151(5) 0.0191(5) -0.0027(4) 0.0014(4) -0.0017(4)
O28 0.0194(5) 0.0222(5) 0.0117(4) -0.0031(4) -0.0005(4) -0.0026(4)
O29 0.0135(4) 0.0135(4) 0.0186(5) -0.0030(3) 0.0011(3) 0.0017(4)
O30 0.0198(5) 0.0198(5) 0.0184(5) -0.0097(4) -0.0036(4) 0.0013(4)
C21 0.0186(6) 0.0138(6) 0.0137(6) -0.0051(5) -0.0020(5) -0.0008(5)
C21A 0.0246(7) 0.0122(6) 0.0093(5) -0.0045(5) 0.0001(5) -0.0004(4)
C21B 0.0229(7) 0.0327(8) 0.0213(7) -0.0137(6) -0.0035(6) 0.0008(6)
C22 0.0299(8) 0.0262(7) 0.0146(6) -0.0086(6) 0.0020(6) 0.0019(5)
C23 0.0163(6) 0.0137(6) 0.0136(6) -0.0034(5) 0.0016(5) 0.0001(4)
C23A 0.0192(6) 0.0117(6) 0.0135(6) -0.0031(5) 0.0046(5) -0.0007(4)
C24 0.0155(6) 0.0113(5) 0.0107(5) -0.0032(4) 0.0005(4) 0.0000(4)
C25 0.0168(6) 0.0129(6) 0.0124(6) -0.0045(5) -0.0005(4) -0.0006(4)
C26 0.0133(6) 0.0125(6) 0.0123(6) -0.0033(4) -0.0004(4) -0.0003(4)
C27 0.0142(6) 0.0152(6) 0.0111(5) -0.0051(5) -0.0013(4) 0.0005(4)
C28 0.0116(6) 0.0169(6) 0.0136(6) -0.0039(5) -0.0006(4) 0.0027(5)
C29 0.0147(6) 0.0159(6) 0.0126(6) -0.0049(5) 0.0005(4) 0.0011(5)
C30 0.0244(7) 0.0197(6) 0.0116(6) -0.0078(5) -0.0020(5) -0.0004(5)
C31 0.0826(16) 0.0248(9) 0.0264(9) -0.0207(10) -0.0144(10) -0.0027(7)
C32 0.0581(14) 0.0979(19) 0.0167(8) -0.0569(14) -0.0002(8) 0.0016(9)
C33 0.0136(6) 0.0176(6) 0.0184(6) -0.0019(5) 0.0020(5) 0.0015(5)
C34 0.0250(7) 0.0153(6) 0.0210(7) -0.0015(5) 0.0018(5) 0.0003(5)
C35 0.0230(8) 0.0327(9) 0.0264(8) -0.0002(7) -0.0081(6) 0.0007(7)

loop_
_atom_type_symbol
_atom_type_description
_atom_type_scat_dispersion_real
_atom_type_scat_dispersion_imag
_atom_type_scat_source
C C 0.0033 0.0016 'International Tables Vol C Tables 4.2.6.8 and 6.1.1.4'
H H 0.0000 0.0000 'International Tables Vol C Tables 4.2.6.8 and 6.1.1.4'
O O 0.0106 0.0060 'International Tables Vol C Tables 4.2.6.8 and 6.1.1.4'
P P 0.1023 0.0942 'International Tables Vol C Tables 4.2.6.8 and 6.1.1.4'
S S 0.1246 0.1234 'International Tables Vol C Tables 4.2.6.8 and 6.1.1.4'

loop_
_geom_angle_atom_site_label_1
_geom_angle_atom_site_label_2
_geom_angle_atom_site_label_3
_geom_angle
O10 P1 O8 117.77(6)
O10 P1 O9 114.75(6)
O8 P1 O9 104.94(6)
O10 P1 C9 113.38(6)
O8 P1 C9 98.04(6)
O9 P1 C9 106.09(6)
O4 S1 O5 118.93(6)
O4 S1 C7 109.81(6)
O5 S1 C7 109.18(6)
O4 S1 C8 104.10(6)
O5 S1 C8 107.37(6)
C7 S1 C8 106.68(6)
O7 S2 O6 119.22(6)
O7 S2 C9 108.75(6)
O6 S2 C9 107.35(6)
O7 S2 C8 105.71(6)
O6 S2 C8 109.27(6)
C9 S2 C8 105.80(6)
O1 C1 C1A 116.90(12)
O1 C1 C5 125.79(13)
C1A C1 C5 117.30(12)
O2 C1A C3A 110.70(12)
O2 C1A C1 127.59(13)
C3A C1A C1 121.65(12)
O1 C1B H1B1 109.5
O1 C1B H1B2 109.5
H1B1 C1B H1B2 109.5
O1 C1B H1B3 109.5
H1B1 C1B H1B3 109.5
H1B2 C1B H1B3 109.5
C1 O1 C1B 117.02(11)
O3 C2 O2 108.07(11)
O3 C2 H2A 110.1
O2 C2 H2A 110.1
O3 C2 H2B 110.1
O2 C2 H2B 110.1
H2A C2 H2B 108.4
C1A O2 C2 105.36(11)
C3A C3 C4 116.55(13)
C3A C3 H3 121.7
C4 C3 H3 121.7
O3 C3A C3 127.20(13)
O3 C3A C1A 110.01(12)
C3 C3A C1A 122.70(13)
C3A O3 C2 105.74(11)
C3 C4 C5 121.11(12)
C3 C4 C6 117.16(12)
C5 C4 C6 121.70(12)
C1 C5 C4 120.67(12)
C1 C5 H5 119.7
C4 C5 H5 119.7
C7 C6 C4 126.94(12)
C7 C6 H6 116.5
C4 C6 H6 116.5
C6 C7 S1 119.94(10)
C6 C7 H7 120.0
S1 C7 H7 120.0
S2 C8 S1 117.24(7)
S2 C8 H8A 108.0
S1 C8 H8A 108.0
S2 C8 H8B 108.0
S1 C8 H8B 108.0
H8A C8 H8B 107.2
C10 O8 P1 120.86(9)
S2 C9 P1 115.21(7)
S2 C9 H9A 108.5
P1 C9 H9A 108.5
S2 C9 H9B 108.5
P1 C9 H9B 108.5
H9A C9 H9B 107.5
C13 O9 P1 122.41(9)
O8 C10 C12 106.87(13)
O8 C10 C11 107.37(12)
C12 C10 C11 114.31(18)
O8 C10 H10 109.4
C12 C10 H10 109.4
C11 C10 H10 109.4
C10 C11 H11A 109.5
C10 C11 H11B 109.5
H11A C11 H11B 109.5
C10 C11 H11C 109.5
H11A C11 H11C 109.5
H11B C11 H11C 109.5
C10 C12 H12A 109.5
C10 C12 H12B 109.5
H12A C12 H12B 109.5
C10 C12 H12C 109.5
H12A C12 H12C 109.5
H12B C12 H12C 109.5
O9 C13 C14 107.19(11)
O9 C13 C15 107.30(12)
C14 C13 C15 112.90(13)
O9 C13 H13 109.8
C14 C13 H13 109.8
C15 C13 H13 109.8
C13 C14 H14A 109.5
C13 C14 H14B 109.5
H14A C14 H14B 109.5
C13 C14 H14C 109.5
H14A C14 H14C 109.5
H14B C14 H14C 109.5
C13 C15 H15A 109.5
C13 C15 H15B 109.5
H15A C15 H15B 109.5
C13 C15 H15C 109.5
H15A C15 H15C 109.5
H15B C15 H15C 109.5
O30 P21 O28 117.77(6)
O30 P21 O29 114.53(6)
O28 P21 O29 105.13(6)
O30 P21 C29 113.39(6)
O28 P21 C29 98.02(6)
O29 P21 C29 106.17(6)
O24 S21 O25 118.95(6)
O24 S21 C27 109.91(6)
O25 S21 C27 109.31(6)
O24 S21 C28 103.98(6)
O25 S21 C28 107.25(6)
C27 S21 C28 106.64(6)
O27 S22 O26 119.17(6)
O27 S22 C29 108.77(6)
O26 S22 C29 107.31(6)
O27 S22 C28 105.81(7)
O26 S22 C28 109.14(6)
C29 S22 C28 105.93(6)
C21 O21 C21B 116.72(11)
C21A O22 C22 104.17(11)
C23A O23 C22 104.67(11)
C30 O28 P21 120.88(9)
C33 O29 P21 122.05(9)
O21 C21 C21A 116.68(12)
O21 C21 C25 125.99(13)
C21A C21 C25 117.31(12)
O22 C21A C23A 110.39(12)
O22 C21A C21 127.84(13)
C23A C21A C21 121.77(12)
O21 C21B H21A 109.5
O21 C21B H21B 109.5
H21A C21B H21B 109.5
O21 C21B H21C 109.5
H21A C21B H21C 109.5
H21B C21B H21C 109.5
O23 C22 O22 107.57(11)
O23 C22 H22A 110.2
O22 C22 H22A 110.2
O23 C22 H22B 110.2
O22 C22 H22B 110.2
H22A C22 H22B 108.5
C23A C23 C24 116.45(12)
C23A C23 H23 121.8
C24 C23 H23 121.8
O23 C23A C23 127.45(13)
O23 C23A C21A 110.05(12)
C23 C23A C21A 122.51(13)
C25 C24 C23 121.30(12)
C25 C24 C26 121.44(12)
C23 C24 C26 117.23(12)
C21 C25 C24 120.63(12)
C21 C25 H25 119.7
C24 C25 H25 119.7
C27 C26 C24 126.48(12)
C27 C26 H26 116.8
C24 C26 H26 116.8
C26 C27 S21 119.69(10)
C26 C27 H27 120.2
S21 C27 H27 120.2
S22 C28 S21 117.26(7)
S22 C28 H28A 108.0
S21 C28 H28A 108.0
S22 C28 H28B 108.0
S21 C28 H28B 108.0
H28A C28 H28B 107.2
S22 C29 P21 115.28(7)
S22 C29 H29A 108.5
P21 C29 H29A 108.5
S22 C29 H29B 108.5
P21 C29 H29B 108.5
H29A C29 H29B 107.5
O28 C30 C32 106.53(12)
O28 C30 C31 107.63(12)
C32 C30 C31 113.87(17)
O28 C30 H30 109.6
C32 C30 H30 109.6
C31 C30 H30 109.6
C30 C31 H31A 109.5
C30 C31 H31B 109.5
H31A C31 H31B 109.5
C30 C31 H31C 109.5
H31A C31 H31C 109.5
H31B C31 H31C 109.5
C30 C32 H32A 109.5
C30 C32 H32B 109.5
H32A C32 H32B 109.5
C30 C32 H32C 109.5
H32A C32 H32C 109.5
H32B C32 H32C 109.5
O29 C33 C35 107.41(12)
O29 C33 C34 107.16(11)
C35 C33 C34 113.15(13)
O29 C33 H33 109.7
C35 C33 H33 109.7
C34 C33 H33 109.7
C33 C34 H34A 109.5
C33 C34 H34B 109.5
H34A C34 H34B 109.5
C33 C34 H34C 109.5
H34A C34 H34C 109.5
H34B C34 H34C 109.5
C33 C35 H35A 109.5
C33 C35 H35B 109.5
H35A C35 H35B 109.5
C33 C35 H35C 109.5
H35A C35 H35C 109.5
H35B C35 H35C 109.5

loop_
_geom_bond_atom_site_label_1
_geom_bond_atom_site_label_2
_geom_bond_distance
_geom_bond_publ_flag
P1 O10 1.4734(10) y
P1 O8 1.5623(10) y
P1 O9 1.5736(10) y
P1 C9 1.8156(14) y
S1 O4 1.4430(10) y
S1 O5 1.4431(10) y
S1 C7 1.7356(13) y
S1 C8 1.7877(14) y
S2 O7 1.4389(11) y
S2 O6 1.4420(10) y
S2 C9 1.7698(13) y
S2 C8 1.7816(14) y
C1 O1 1.3662(16) ?
C1 C1A 1.385(2) ?
C1 C5 1.4004(18) ?
C1A O2 1.3702(16) ?
C1A C3A 1.380(2) ?
C1B O1 1.4333(18) ?
C1B H1B1 0.9800 ?
C1B H1B2 0.9800 ?
C1B H1B3 0.9800 ?
C2 O3 1.4409(19) ?
C2 O2 1.442(2) ?
C2 H2A 0.9900 ?
C2 H2B 0.9900 ?
C3 C3A 1.3785(18) ?
C3 C4 1.4078(18) ?
C3 H3 0.9500 ?
C3A O3 1.3714(16) ?
C4 C5 1.4097(18) ?
C4 C6 1.4619(17) ?
C5 H5 0.9500 ?
C6 C7 1.3359(18) ?
C6 H6 0.9500 ?
C7 H7 0.9500 ?
C8 H8A 0.9900 ?
C8 H8B 0.9900 ?
O8 C10 1.4816(16) ?
C9 H9A 0.9900 ?
C9 H9B 0.9900 ?
O9 C13 1.4817(16) ?
C10 C12 1.490(2) ?
C10 C11 1.497(2) ?
C10 H10 1.0000 ?
C11 H11A 0.9800 ?
C11 H11B 0.9800 ?
C11 H11C 0.9800 ?
C12 H12A 0.9800 ?
C12 H12B 0.9800 ?
C12 H12C 0.9800 ?
C13 C14 1.508(2) ?
C13 C15 1.510(2) ?
C13 H13 1.0000 ?
C14 H14A 0.9800 ?
C14 H14B 0.9800 ?
C14 H14C 0.9800 ?
C15 H15A 0.9800 ?
C15 H15B 0.9800 ?
C15 H15C 0.9800 ?
P21 O30 1.4736(10) y
P21 O28 1.5623(10) y
P21 O29 1.5739(10) y
P21 C29 1.8167(14) y
S21 O24 1.4424(10) y
S21 O25 1.4452(10) y
S21 C27 1.7330(13) y
S21 C28 1.7891(14) y
S22 O27 1.4376(11) y
S22 O26 1.4420(10) y
S22 C29 1.7707(13) y
S22 C28 1.7795(14) y
O21 C21 1.3663(16) ?
O21 C21B 1.4333(19) ?
O22 C21A 1.3730(16) ?
O22 C22 1.4506(19) ?
O23 C23A 1.3718(16) ?
O23 C22 1.4374(18) ?
O28 C30 1.4836(16) ?
O29 C33 1.4821(16) ?
C21 C21A 1.3885(19) ?
C21 C25 1.3974(18) ?
C21A C23A 1.381(2) ?
C21B H21A 0.9800 ?
C21B H21B 0.9800 ?
C21B H21C 0.9800 ?
C22 H22A 0.9900 ?
C22 H22B 0.9900 ?
C23 C23A 1.3793(18) ?
C23 C24 1.4111(18) ?
C23 H23 0.9500 ?
C24 C25 1.4090(18) ?
C24 C26 1.4607(17) ?
C25 H25 0.9500 ?
C26 C27 1.3405(18) ?
C26 H26 0.9500 ?
C27 H27 0.9500 ?
C28 H28A 0.9900 ?
C28 H28B 0.9900 ?
C29 H29A 0.9900 ?
C29 H29B 0.9900 ?
C30 C32 1.492(2) ?
C30 C31 1.503(2) ?
C30 H30 1.0000 ?
C31 H31A 0.9800 ?
C31 H31B 0.9800 ?
C31 H31C 0.9800 ?
C32 H32A 0.9800 ?
C32 H32B 0.9800 ?
C32 H32C 0.9800 ?
C33 C35 1.507(2) ?
C33 C34 1.511(2) ?
C33 H33 1.0000 ?
C34 H34A 0.9800 ?
C34 H34B 0.9800 ?
C34 H34C 0.9800 ?
C35 H35A 0.9800 ?
C35 H35B 0.9800 ?
C35 H35C 0.9800 ?

loop_
_geom_torsion_atom_site_label_1
_geom_torsion_atom_site_label_2
_geom_torsion_atom_site_label_3
_geom_torsion_atom_site_label_4
_geom_torsion
O1 C1 C1A O2 -1.9(2)
C5 C1 C1A O2 177.30(13)
O1 C1 C1A C3A -178.82(12)
C5 C1 C1A C3A 0.3(2)
C1A C1 O1 C1B 174.64(12)
C5 C1 O1 C1B -4.4(2)
C3A C1A O2 C2 -2.20(15)
C1 C1A O2 C2 -179.44(14)
O3 C2 O2 C1A 3.39(15)
C4 C3 C3A O3 -177.47(13)
C4 C3 C3A C1A -1.2(2)
O2 C1A C3A O3 0.12(16)
C1 C1A C3A O3 177.56(12)
O2 C1A C3A C3 -176.68(12)
C1 C1A C3A C3 0.8(2)
C3 C3A O3 C2 178.64(14)
C1A C3A O3 C2 2.02(15)
O2 C2 O3 C3A -3.34(15)
C3A C3 C4 C5 0.70(19)
C3A C3 C4 C6 178.68(12)
O1 C1 C5 C4 178.22(12)
C1A C1 C5 C4 -0.85(19)
C3 C4 C5 C1 0.33(19)
C6 C4 C5 C1 -177.56(12)
C3 C4 C6 C7 175.05(13)
C5 C4 C6 C7 -7.0(2)
C4 C6 C7 S1 176.81(10)
O4 S1 C7 C6 -14.21(13)
O5 S1 C7 C6 -146.25(11)
C8 S1 C7 C6 98.02(12)
O7 S2 C8 S1 -161.90(8)
O6 S2 C8 S1 -32.44(10)
C9 S2 C8 S1 82.85(9)
O4 S1 C8 S2 -174.59(7)
O5 S1 C8 S2 -47.64(9)
C7 S1 C8 S2 69.30(9)
O10 P1 O8 C10 48.97(12)
O9 P1 O8 C10 -80.09(11)
C9 P1 O8 C10 170.79(10)
O7 S2 C9 P1 -48.66(9)
O6 S2 C9 P1 -178.91(7)
C8 S2 C9 P1 64.49(9)
O10 P1 C9 S2 -49.50(10)
O8 P1 C9 S2 -174.50(7)
O9 P1 C9 S2 77.33(8)
O10 P1 O9 C13 10.69(12)
O8 P1 O9 C13 141.53(10)
C9 P1 O9 C13 -115.31(10)
P1 O8 C10 C12 139.11(17)
P1 O8 C10 C11 -97.83(16)
P1 O9 C13 C14 138.74(10)
P1 O9 C13 C15 -99.73(13)
O30 P21 O28 C30 50.10(12)
O29 P21 O28 C30 -78.84(11)
C29 P21 O28 C30 171.92(10)
O30 P21 O29 C33 10.58(12)
O28 P21 O29 C33 141.42(10)
C29 P21 O29 C33 -115.35(10)
C21B O21 C21 C21A -176.98(13)
C21B O21 C21 C25 4.8(2)
C22 O22 C21A C23A 9.79(15)
C22 O22 C21A C21 -171.22(14)
O21 C21 C21A O22 2.0(2)
C25 C21 C21A O22 -179.61(13)
O21 C21 C21A C23A -179.14(12)
C25 C21 C21A C23A -0.7(2)
C23A O23 C22 O22 17.55(15)
C21A O22 C22 O23 -16.83(15)
C22 O23 C23A C23 168.34(14)
C22 O23 C23A C21A -11.66(15)
C24 C23 C23A O23 177.88(13)
C24 C23 C23A C21A -2.1(2)
O22 C21A C23A O23 1.14(16)
C21 C21A C23A O23 -177.92(12)
O22 C21A C23A C23 -178.86(12)
C21 C21A C23A C23 2.1(2)
C23A C23 C24 C25 0.96(19)
C23A C23 C24 C26 178.91(12)
O21 C21 C25 C24 177.84(13)
C21A C21 C25 C24 -0.41(19)
C23 C24 C25 C21 0.3(2)
C26 C24 C25 C21 -177.58(12)
C25 C24 C26 C27 -12.2(2)
C23 C24 C26 C27 169.83(13)
C24 C26 C27 S21 177.14(10)
O24 S21 C27 C26 -13.10(13)
O25 S21 C27 C26 -145.35(11)
C28 S21 C27 C26 99.01(12)
O27 S22 C28 S21 -162.34(7)
O26 S22 C28 S21 -32.96(10)
C29 S22 C28 S21 82.28(9)
O24 S21 C28 S22 -172.71(7)
O25 S21 C28 S22 -45.87(9)
C27 S21 C28 S22 71.14(9)
O27 S22 C29 P21 -49.17(9)
O26 S22 C29 P21 -179.34(7)
C28 S22 C29 P21 64.17(9)
O30 P21 C29 S22 -49.00(10)
O28 P21 C29 S22 -174.00(8)
O29 P21 C29 S22 77.62(8)
P21 O28 C30 C32 139.65(15)
P21 O28 C30 C31 -97.84(15)
P21 O29 C33 C35 -100.52(13)
P21 O29 C33 C34 137.61(10)

loop_
_cod_related_entry_id
_cod_related_entry_database
_cod_related_entry_code
1 ChemSpider 30654096
